data_7110326
loop_
_publ_author_name
'Zhang, Yuan-Zhu'
'Gao, Song'
'Sun, Hao-Ling'
'Su, Gang'
'Wang, Zhe-Ming'
'Zhang, Shi-Wei'

_publ_section_title
;
 Linking cyano-bridged ladders by azide to form a layered
 metamagnetElectronic supplementary information (ESI) available: crystal
 structure plots, more magnetic data and plots for 1 and 2. See
 http://www.rsc.org/suppdata/cc/b4/b405167j/
;
_journal_issue 17
_journal_name_full 'Chemical Communications'
_journal_page_first 1906
_journal_page_last 1907
_journal_paper_doi 10.1039/b405167j
_journal_year 2004
_chemical_formula_sum 'C32 H28 Cr2 Mn N12 O6'
_chemical_formula_weight 835.60
_chemical_name_common Cr2Mn
_chemical_name_systematic
;
?
;
_space_group_IT_number 14
_symmetry_cell_setting monoclinic
_symmetry_space_group_name_Hall '-P 2yn'
_symmetry_space_group_name_H-M 'P 1 21/n 1'
_atom_sites_solution_hydrogens geom
_atom_sites_solution_primary direct
_atom_sites_solution_secondary difmap
_audit_creation_method SHELXL-97
_cell_angle_alpha 90.00
_cell_angle_beta 93.56(3)
_cell_angle_gamma 90.00
_cell_formula_units_Z 2
_cell_length_a 7.6910(15)
_cell_length_b 15.635(3)
_cell_length_c 15.594(3)
_cell_measurement_reflns_used 16182
_cell_measurement_temperature 293(2)
_cell_volume 1871.5(6)
_computing_cell_refinement
;
Molecular Structure Corporation (1994)
MSC/AFC Diffractometer Control Software
MSC, 3200 Research Forest Drive, The
Woodlands, TX 77381 USA.
;
_computing_data_collection
;
Molecular Structure Corporation (1994)
MSC/AFC Diffractometer Control Software
MSC, 3200 Research Forest Drive, The
Woodlands, TX 77381, USA.
;
_computing_data_reduction
;
Sheldrick, G. M. (1997) SHELXS97, Program
for the Solution of Crystal Structure,
University of Gottingen, Germany.
;
_computing_molecular_graphics
;
Interactive Molecular Graphics XP, Virsion
4.2 for MSDOS (1990), Siemens Analytical
X-ray Instruments Inc., Madison, Wisconsin,
USA.
;
_computing_publication_material
;
Sheldrick, G. M. (1997) SHELXL97, Program
for the refinement of Crystal Structure,
University of Gottingen, Germany.
;
_computing_structure_refinement
;
Sheldrick, G. M. (1997) SHELXL97, Program
for the Refinement of Crystal Structure,
University of Gottingen, Germany.
;
_computing_structure_solution
;
Sheldrick, G. M. (1997) SHELXS97, Program
for the Solution of Crystal Structure,
University of Gottingen, Germany.
;
_diffrn_ambient_temperature 293(2)
_diffrn_detector_area_resol_mean '100x100 microns'
_diffrn_measured_fraction_theta_full 0.968
_diffrn_measured_fraction_theta_max 0.968
_diffrn_measurement_device_type 'Rigaku RAXIS RAPID IP'
_diffrn_measurement_method Oscillation
_diffrn_radiation_monochromator graphite
_diffrn_radiation_source 'fine-focus sealed tube'
_diffrn_radiation_type MoK\a
_diffrn_radiation_wavelength 0.71073
_diffrn_reflns_av_R_equivalents 0.0000
_diffrn_reflns_av_sigmaI/netI 0.0526
_diffrn_reflns_limit_h_max 9
_diffrn_reflns_limit_h_min 0
_diffrn_reflns_limit_k_max 19
_diffrn_reflns_limit_k_min 0
_diffrn_reflns_limit_l_max 20
_diffrn_reflns_limit_l_min -20
_diffrn_reflns_number 4147
_diffrn_reflns_theta_full 27.48
_diffrn_reflns_theta_max 27.48
_diffrn_reflns_theta_min 2.62
_exptl_absorpt_coefficient_mu 0.961
_exptl_absorpt_correction_T_max 0.743
_exptl_absorpt_correction_T_min 0.575
_exptl_absorpt_correction_type empirical
_exptl_crystal_colour yellow
_exptl_crystal_density_diffrn 1.483
_exptl_crystal_density_method 'not measured'
_exptl_crystal_description shuttle
_exptl_crystal_F_000 850
_exptl_crystal_size_max 0.4
_exptl_crystal_size_mid 0.2
_exptl_crystal_size_min 0.2
_refine_diff_density_max 0.389
_refine_diff_density_min -0.378
_refine_diff_density_rms 0.073
_refine_ls_extinction_coef 0.0175(9)
_refine_ls_extinction_expression Fc^*^=kFc[1+0.001xFc^2^\l^3^/sin(2\q)]^-1/4^
_refine_ls_extinction_method SHELXL
_refine_ls_goodness_of_fit_ref 0.919
_refine_ls_hydrogen_treatment mixed
_refine_ls_matrix_type full
_refine_ls_number_parameters 260
_refine_ls_number_reflns 4147
_refine_ls_number_restraints 0
_refine_ls_restrained_S_all 0.919
_refine_ls_R_factor_all 0.0498
_refine_ls_R_factor_gt 0.0327
_refine_ls_shift/su_max 0.001
_refine_ls_shift/su_mean 0.000
_refine_ls_structure_factor_coef Fsqd
_refine_ls_weighting_details 'calc w=1/[\s^2^(Fo^2^)+(0.0455P)^2^+0.0000P] where P=(Fo^2^+2Fc^2^)/3'
_refine_ls_weighting_scheme calc
_refine_ls_wR_factor_gt 0.0804
_refine_ls_wR_factor_ref 0.0835
_reflns_number_gt 2967
_reflns_number_total 4147
_reflns_threshold_expression >2sigma(I)
_cod_data_source_file b405167jsup1.cif
_cod_data_source_block compound_1
_cod_depositor_comments
;
The following automatic conversions were performed:

'_exptl_absorpt_correction_type' value 'Empirical' changed to
'empirical' according to
/home/saulius/struct/CIF-dictionaries/cif_core.dic dictionary named
'cif_core.dic' version 2.4.2 from 2011-04-26.

Automatic conversion script
Id: cif_fix_values 1891 2012-01-12 08:04:46Z andrius 
;
_cod_original_cell_volume 1871.6(6)
_cod_original_sg_symbol_H-M P2(1)/n
_cod_database_code 7110326

loop_
_symmetry_equiv_pos_as_xyz
'x, y, z'
'-x+1/2, y+1/2, -z+1/2'
'-x, -y, -z'
'x-1/2, -y-1/2, z-1/2'

loop_
_atom_site_label
_atom_site_type_symbol
_atom_site_fract_x
_atom_site_fract_y
_atom_site_fract_z
_atom_site_U_iso_or_equiv
_atom_site_adp_type
_atom_site_occupancy
_atom_site_symmetry_multiplicity
_atom_site_calc_flag
_atom_site_refinement_flags
Mn1 Mn 0.0000 0.5000 0.0000 0.02903(13) Uani 1 2 d S
Cr1 Cr 0.47774(4) 0.60964(2) -0.212031(19) 0.02753(11) Uani 1 1 d .
O1 O -0.0052(3) 0.60150(12) 0.09617(12) 0.0513(5) Uani 1 1 d .
O2 O 0.0160(3) 0.53935(15) 0.25875(14) 0.0722(7) Uani 1 1 d .
O3 O 0.3073(4) 0.29726(18) -0.06270(19) 0.0909(9) Uani 1 1 d .
N1 N 0.4766(3) 0.80393(15) -0.15139(14) 0.0596(6) Uani 1 1 d .
N2 N 0.1303(3) 0.63737(15) -0.33422(14) 0.0570(6) Uani 1 1 d .
N3 N 0.2311(2) 0.55714(13) -0.06286(12) 0.0440(5) Uani 1 1 d .
N4 N 0.8190(3) 0.57328(14) -0.08786(12) 0.0460(5) Uani 1 1 d .
N5 N 0.5058(2) 0.48754(12) -0.26184(11) 0.0340(4) Uani 1 1 d .
N6 N 0.6146(2) 0.63780(11) -0.31945(10) 0.0305(4) Uani 1 1 d .
C1 C 0.4749(3) 0.73449(16) -0.17210(14) 0.0372(5) Uani 1 1 d .
C2 C 0.2511(3) 0.62745(14) -0.28926(13) 0.0342(5) Uani 1 1 d .
C3 C 0.3247(3) 0.57457(14) -0.11405(13) 0.0345(5) Uani 1 1 d .
C4 C 0.7017(3) 0.58940(14) -0.13350(13) 0.0354(5) Uani 1 1 d .
C5 C 0.4557(3) 0.41289(15) -0.23071(17) 0.0469(6) Uani 1 1 d .
H5 H 0.4008 0.4122 -0.1792 0.056 Uiso 1 1 calc R
C6 C 0.4825(4) 0.33587(17) -0.27252(19) 0.0579(7) Uani 1 1 d .
H6 H 0.4467 0.2848 -0.2486 0.069 Uiso 1 1 calc R
C7 C 0.5611(4) 0.33517(17) -0.34832(19) 0.0565(7) Uani 1 1 d .
H7 H 0.5775 0.2838 -0.3768 0.068 Uiso 1 1 calc R
C8 C 0.6171(3) 0.41230(16) -0.38319(16) 0.0439(6) Uani 1 1 d .
C9 C 0.5879(3) 0.48703(14) -0.33722(13) 0.0325(5) Uani 1 1 d .
C10 C 0.6443(3) 0.56751(14) -0.36801(12) 0.0328(5) Uani 1 1 d .
C11 C 0.7257(3) 0.57301(17) -0.44601(14) 0.0417(6) Uani 1 1 d .
C12 C 0.7701(3) 0.65442(18) -0.47406(15) 0.0501(7) Uani 1 1 d .
H12 H 0.8227 0.6609 -0.5258 0.060 Uiso 1 1 calc R
C13 C 0.7371(3) 0.72323(18) -0.42666(15) 0.0493(6) Uani 1 1 d .
H13 H 0.7656 0.7775 -0.4457 0.059 Uiso 1 1 calc R
C14 C 0.6598(3) 0.71345(15) -0.34848(14) 0.0401(5) Uani 1 1 d .
H14 H 0.6395 0.7618 -0.3158 0.048 Uiso 1 1 calc R
C15 C 0.7015(3) 0.41936(19) -0.46243(17) 0.0561(7) Uani 1 1 d .
H15 H 0.7211 0.3702 -0.4939 0.067 Uiso 1 1 calc R
C16 C 0.7522(4) 0.4945(2) -0.49179(16) 0.0565(7) Uani 1 1 d .
H16 H 0.8063 0.4965 -0.5434 0.068 Uiso 1 1 calc R
HO1A H -0.104(4) 0.632(2) 0.0916(19) 0.080 Uiso 1 1 d .
HO1B H 0.012(4) 0.578(2) 0.148(2) 0.080 Uiso 1 1 d .
HO2A H -0.015(4) 0.570(2) 0.294(2) 0.080 Uiso 1 1 d .
HO2B H -0.040(4) 0.497(2) 0.273(2) 0.080 Uiso 1 1 d .
HO3A H 0.341(5) 0.262(2) -0.086(2) 0.080 Uiso 1 1 d .
HO3B H 0.230(5) 0.279(2) -0.044(2) 0.080 Uiso 1 1 d .

loop_
_atom_site_aniso_label
_atom_site_aniso_U_11
_atom_site_aniso_U_22
_atom_site_aniso_U_33
_atom_site_aniso_U_23
_atom_site_aniso_U_13
_atom_site_aniso_U_12
Mn1 0.0267(2) 0.0374(3) 0.0232(2) 0.00326(18) 0.00314(17) -0.00032(18)
Cr1 0.02782(19) 0.0338(2) 0.02125(17) 0.00364(14) 0.00401(12) 0.00160(14)
O1 0.0646(12) 0.0466(11) 0.0431(10) -0.0074(8) 0.0079(9) -0.0041(9)
O2 0.0997(18) 0.0626(15) 0.0538(13) -0.0069(11) 0.0010(12) -0.0096(13)
O3 0.112(2) 0.079(2) 0.084(2) -0.0152(14) 0.0211(15) 0.0244(17)
N1 0.0744(17) 0.0523(15) 0.0547(14) -0.0150(11) 0.0262(12) -0.0107(12)
N2 0.0547(14) 0.0621(15) 0.0521(13) -0.0017(11) -0.0125(11) 0.0104(11)
N3 0.0383(11) 0.0578(13) 0.0367(11) 0.0057(9) 0.0091(9) -0.0031(9)
N4 0.0425(12) 0.0590(13) 0.0363(11) 0.0086(10) -0.0003(9) 0.0047(10)
N5 0.0334(10) 0.0368(10) 0.0318(9) 0.0049(8) 0.0028(8) 0.0004(8)
N6 0.0303(9) 0.0357(10) 0.0258(9) 0.0060(7) 0.0048(7) 0.0025(7)
C1 0.0381(13) 0.0455(14) 0.0291(11) -0.0040(10) 0.0096(9) -0.0033(10)
C2 0.0344(12) 0.0388(13) 0.0295(11) 0.0010(9) 0.0036(9) 0.0032(9)
C3 0.0324(12) 0.0428(13) 0.0285(11) 0.0036(10) 0.0043(9) -0.0013(10)
C4 0.0361(12) 0.0433(13) 0.0270(11) 0.0054(9) 0.0046(9) 0.0009(10)
C5 0.0484(15) 0.0402(14) 0.0527(15) 0.0094(11) 0.0078(12) -0.0013(11)
C6 0.0582(17) 0.0356(14) 0.079(2) 0.0047(14) 0.0013(15) -0.0038(12)
C7 0.0575(17) 0.0385(14) 0.0720(19) -0.0145(13) -0.0091(15) 0.0076(12)
C8 0.0388(13) 0.0471(15) 0.0448(14) -0.0102(11) -0.0054(11) 0.0056(11)
C9 0.0291(11) 0.0375(12) 0.0304(11) -0.0034(9) -0.0015(9) 0.0048(9)
C10 0.0291(11) 0.0474(13) 0.0217(10) 0.0015(9) 0.0006(8) 0.0048(10)
C11 0.0308(12) 0.0686(17) 0.0260(11) -0.0001(11) 0.0040(9) 0.0079(11)
C12 0.0426(14) 0.0795(19) 0.0296(12) 0.0138(13) 0.0128(10) 0.0027(13)
C13 0.0433(14) 0.0612(17) 0.0444(14) 0.0226(13) 0.0121(11) -0.0019(12)
C14 0.0403(13) 0.0429(13) 0.0379(12) 0.0116(10) 0.0086(10) 0.0030(10)
C15 0.0552(17) 0.0685(19) 0.0443(15) -0.0234(14) 0.0019(13) 0.0143(14)
C16 0.0525(17) 0.085(2) 0.0325(13) -0.0118(14) 0.0090(12) 0.0132(15)

loop_
_atom_type_symbol
_atom_type_description
_atom_type_scat_dispersion_real
_atom_type_scat_dispersion_imag
_atom_type_scat_source
C C 0.0033 0.0016 'International Tables Vol C Tables 4.2.6.8 and 6.1.1.4'
H H 0.0000 0.0000 'International Tables Vol C Tables 4.2.6.8 and 6.1.1.4'
N N 0.0061 0.0033 'International Tables Vol C Tables 4.2.6.8 and 6.1.1.4'
O O 0.0106 0.0060 'International Tables Vol C Tables 4.2.6.8 and 6.1.1.4'
Cr Cr 0.3209 0.6236 'International Tables Vol C Tables 4.2.6.8 and 6.1.1.4'
Mn Mn 0.3368 0.7283 'International Tables Vol C Tables 4.2.6.8 and 6.1.1.4'

loop_
_geom_angle_atom_site_label_1
_geom_angle_atom_site_label_2
_geom_angle_atom_site_label_3
_geom_angle
_geom_angle_site_symmetry_1
_geom_angle_site_symmetry_3
O1 Mn1 O1 180.00(9) . 3_565
O1 Mn1 N4 90.65(8) . 1_455
O1 Mn1 N4 89.35(8) 3_565 1_455
O1 Mn1 N4 89.35(8) . 3_665
O1 Mn1 N4 90.65(8) 3_565 3_665
N4 Mn1 N4 180.00(10) 1_455 3_665
O1 Mn1 N3 86.63(7) . 3_565
O1 Mn1 N3 93.37(7) 3_565 3_565
N4 Mn1 N3 89.52(7) 1_455 3_565
N4 Mn1 N3 90.48(7) 3_665 3_565
O1 Mn1 N3 93.37(7) . .
O1 Mn1 N3 86.63(7) 3_565 .
N4 Mn1 N3 90.48(7) 1_455 .
N4 Mn1 N3 89.52(7) 3_665 .
N3 Mn1 N3 180.00(8) 3_565 .
C1 Cr1 C3 90.61(9) . .
C1 Cr1 C4 89.43(9) . .
C3 Cr1 C4 90.77(8) . .
C1 Cr1 C2 91.38(9) . .
C3 Cr1 C2 88.17(8) . .
C4 Cr1 C2 178.67(9) . .
C1 Cr1 N5 172.86(8) . .
C3 Cr1 N5 96.32(8) . .
C4 Cr1 N5 88.79(8) . .
C2 Cr1 N5 90.53(8) . .
C1 Cr1 N6 93.36(8) . .
C3 Cr1 N6 174.05(8) . .
C4 Cr1 N6 93.69(8) . .
C2 Cr1 N6 87.32(8) . .
N5 Cr1 N6 79.86(7) . .
C3 N3 Mn1 160.55(18) . .
C4 N4 Mn1 160.55(19) . 1_655
C5 N5 C9 117.90(19) . .
C5 N5 Cr1 129.10(16) . .
C9 N5 Cr1 113.00(13) . .
C14 N6 C10 118.39(18) . .
C14 N6 Cr1 128.50(15) . .
C10 N6 Cr1 112.81(13) . .
N1 C1 Cr1 178.2(2) . .
N2 C2 Cr1 177.5(2) . .
N3 C3 Cr1 175.7(2) . .
N4 C4 Cr1 175.0(2) . .
N5 C5 C6 122.3(2) . .
C7 C6 C5 120.1(2) . .
C6 C7 C8 119.6(2) . .
C9 C8 C7 117.2(2) . .
C9 C8 C15 118.3(2) . .
C7 C8 C15 124.5(2) . .
N5 C9 C8 122.9(2) . .
N5 C9 C10 116.81(18) . .
C8 C9 C10 120.3(2) . .
N6 C10 C11 122.1(2) . .
N6 C10 C9 117.41(18) . .
C11 C10 C9 120.5(2) . .
C12 C11 C10 117.3(2) . .
C12 C11 C16 125.2(2) . .
C10 C11 C16 117.5(2) . .
C13 C12 C11 120.1(2) . .
C12 C13 C14 120.0(2) . .
N6 C14 C13 122.2(2) . .
C16 C15 C8 121.5(2) . .
C15 C16 C11 122.0(2) . .

loop_
_geom_bond_atom_site_label_1
_geom_bond_atom_site_label_2
_geom_bond_distance
_geom_bond_site_symmetry_2
Mn1 O1 2.1855(17) .
Mn1 O1 2.1855(17) 3_565
Mn1 N4 2.212(2) 1_455
Mn1 N4 2.212(2) 3_665
Mn1 N3 2.2663(19) 3_565
Mn1 N3 2.2663(19) .
Cr1 C1 2.049(2) .
Cr1 C3 2.060(2) .
Cr1 C4 2.075(2) .
Cr1 C2 2.075(2) .
Cr1 N5 2.0772(19) .
Cr1 N6 2.0803(17) .
N1 C1 1.133(3) .
N2 C2 1.139(3) .
N3 C3 1.140(3) .
N4 C4 1.142(3) .
N4 Mn1 2.212(2) 1_655
N5 C5 1.330(3) .
N5 C9 1.369(3) .
N6 C14 1.321(3) .
N6 C10 1.362(3) .
C5 C6 1.391(4) .
C6 C7 1.361(4) .
C7 C8 1.402(4) .
C8 C9 1.396(3) .
C8 C15 1.435(4) .
C9 C10 1.424(3) .
C10 C11 1.405(3) .
C11 C12 1.395(4) .
C11 C16 1.440(4) .
C12 C13 1.339(4) .
C13 C14 1.398(3) .
C15 C16 1.329(4) .
